data_1547406
loop_
_publ_author_name
'Assefa, Mikiyas'
'Wu, Guang'
'Hayton, Trevor W.'

_publ_section_title
;
 Synthesis of a Terminal Ce(IV) Oxo Complex by Photolysis of a Ce(III)
 Nitrate Complex
;
_journal_name_full 'Chem. Sci.'
_journal_paper_doi 10.1039/C7SC03715E
_journal_year 2017
_chemical_formula_sum 'C36 H90 Ce Li N5 O7 Si6'
_chemical_formula_weight 1020.72
_space_group_crystal_system monoclinic
_space_group_IT_number 14
_space_group_name_Hall '-P 2ybc'
_space_group_name_H-M_alt 'P 1 21/c 1'
_symmetry_space_group_name_Hall '-P 2ybc'
_symmetry_space_group_name_H-M 'P 1 21/c 1'
_atom_sites_solution_hydrogens geom
_audit_creation_method SHELXL-2014/7
_audit_update_record
;
2017-08-18 deposited with the CCDC.
2017-09-27 downloaded from the CCDC.
;
_cell_angle_alpha 90
_cell_angle_beta 109.570(5)
_cell_angle_gamma 90
_cell_formula_units_Z 4
_cell_length_a 16.2803(14)
_cell_length_b 15.8306(16)
_cell_length_c 22.128(2)
_cell_measurement_reflns_used 799
_cell_measurement_temperature 100(2)
_cell_measurement_theta_max 19.6
_cell_measurement_theta_min 1.56
_cell_volume 5373.5(9)
_computing_structure_refinement 'SHELXL-2014/7 (Sheldrick, 2014)'
_diffrn_ambient_temperature 100(2)
_diffrn_measured_fraction_theta_full 0.993
_diffrn_measured_fraction_theta_max 0.993
_diffrn_measurement_device_type 'Bruker Apex II'
_diffrn_measurement_method 'Omega Scan'
_diffrn_radiation_type MoK\a
_diffrn_radiation_wavelength 0.71073
_diffrn_reflns_av_R_equivalents 0.1323
_diffrn_reflns_av_unetI/netI 0.2128
_diffrn_reflns_Laue_measured_fraction_full 0.993
_diffrn_reflns_Laue_measured_fraction_max 0.993
_diffrn_reflns_limit_h_max 18
_diffrn_reflns_limit_h_min -14
_diffrn_reflns_limit_k_max 18
_diffrn_reflns_limit_k_min -15
_diffrn_reflns_limit_l_max 18
_diffrn_reflns_limit_l_min -25
_diffrn_reflns_number 20203
_diffrn_reflns_point_group_measured_fraction_full 0.993
_diffrn_reflns_point_group_measured_fraction_max 0.993
_diffrn_reflns_theta_full 24.260
_diffrn_reflns_theta_max 24.260
_diffrn_reflns_theta_min 1.327
_exptl_absorpt_coefficient_mu 1.024
_exptl_absorpt_correction_T_max 0.7450
_exptl_absorpt_correction_T_min 0.6123
_exptl_absorpt_correction_type multi-scan
_exptl_absorpt_process_details sadabs
_exptl_crystal_colour Yellow
_exptl_crystal_density_diffrn 1.262
_exptl_crystal_description Plate
_exptl_crystal_F_000 2168
_exptl_crystal_size_max 0.1
_exptl_crystal_size_mid 0.1
_exptl_crystal_size_min 0.05
_refine_diff_density_max 2.609
_refine_diff_density_min -0.922
_refine_diff_density_rms 0.158
_refine_ls_extinction_method none
_refine_ls_goodness_of_fit_ref 0.981
_refine_ls_hydrogen_treatment constr
_refine_ls_matrix_type full
_refine_ls_number_parameters 523
_refine_ls_number_reflns 8631
_refine_ls_number_restraints 0
_refine_ls_restrained_S_all 0.981
_refine_ls_R_factor_all 0.1773
_refine_ls_R_factor_gt 0.0780
_refine_ls_shift/su_max 0.000
_refine_ls_shift/su_mean 0.000
_refine_ls_structure_factor_coef Fsqd
_refine_ls_weighting_details 'w=1/[\s^2^(Fo^2^)+(0.0690P)^2^+1.1726P] where P=(Fo^2^+2Fc^2^)/3'
_refine_ls_weighting_scheme calc
_refine_ls_wR_factor_gt 0.1493
_refine_ls_wR_factor_ref 0.1866
_reflns_Friedel_coverage 0.000
_reflns_number_gt 4359
_reflns_number_total 8631
_reflns_threshold_expression 'I > 2\s(I)'
_cod_data_source_file c7sc03715e2.cif
_cod_data_source_block Complex_2
_cod_original_cell_volume 5373.7(9)
_cod_database_code 1547406
_shelx_shelxl_version_number 2014/7
_shelx_space_group_comment
;
The symmetry employed for this shelxl refinement is uniquely defined
by the following loop, which should always be used as a source of
symmetry information in preference to the above space-group names.
They are only intended as comments.
;

loop_
_space_group_symop_operation_xyz
'x, y, z'
'-x, y+1/2, -z+1/2'
'-x, -y, -z'
'x, -y-1/2, z-1/2'

loop_
_atom_site_label
_atom_site_type_symbol
_atom_site_fract_x
_atom_site_fract_y
_atom_site_fract_z
_atom_site_U_iso_or_equiv
_atom_site_adp_type
_atom_site_occupancy
_atom_site_site_symmetry_order
_atom_site_calc_flag
_atom_site_refinement_flags_posn
_atom_site_refinement_flags_adp
C1 C 0.9182(7) 0.2423(7) 0.4274(7) 0.046(4) Uani 1 1 d . .
H1A H 0.9243 0.2395 0.3844 0.055 Uiso 1 1 calc R U
H1B H 0.9716 0.2182 0.4588 0.055 Uiso 1 1 calc R U
C2 C 0.9091(7) 0.3327(8) 0.4442(7) 0.050(4) Uani 1 1 d . .
H2A H 0.9193 0.3367 0.4908 0.061 Uiso 1 1 calc R U
H2B H 0.9547 0.3665 0.4350 0.061 Uiso 1 1 calc R U
C3 C 0.8213(9) 0.4156(8) 0.3557(7) 0.060(4) Uani 1 1 d . .
H3A H 0.8736 0.4520 0.3658 0.072 Uiso 1 1 calc R U
H3B H 0.7697 0.4531 0.3452 0.072 Uiso 1 1 calc R U
C4 C 0.8149(8) 0.3623(7) 0.2964(7) 0.047(4) Uani 1 1 d . .
H4A H 0.7929 0.3965 0.2567 0.056 Uiso 1 1 calc R U
H4B H 0.8723 0.3383 0.2996 0.056 Uiso 1 1 calc R U
C5 C 0.7202(8) 0.2580(8) 0.2344(6) 0.049(4) Uani 1 1 d . .
H5A H 0.7069 0.1982 0.2405 0.059 Uiso 1 1 calc R U
H5B H 0.7642 0.2590 0.2126 0.059 Uiso 1 1 calc R U
C6 C 0.6383(8) 0.3014(9) 0.1928(6) 0.048(4) Uani 1 1 d . .
H6A H 0.6523 0.3594 0.1827 0.057 Uiso 1 1 calc R U
H6B H 0.6135 0.2702 0.1520 0.057 Uiso 1 1 calc R U
C7 C 0.5727(8) 0.3886(7) 0.2547(6) 0.044(3) Uani 1 1 d . .
H7A H 0.5317 0.4251 0.2219 0.053 Uiso 1 1 calc R U
H7B H 0.6314 0.4140 0.2658 0.053 Uiso 1 1 calc R U
C8 C 0.5463(8) 0.3884(8) 0.3136(7) 0.055(4) Uani 1 1 d . .
H8A H 0.5485 0.4468 0.3301 0.066 Uiso 1 1 calc R U
H8B H 0.4856 0.3678 0.3023 0.066 Uiso 1 1 calc R U
C9 C 0.5794(8) 0.3313(10) 0.4175(6) 0.050(4) Uani 1 1 d . .
H9A H 0.5948 0.3852 0.4413 0.060 Uiso 1 1 calc R U
H9B H 0.5154 0.3239 0.4047 0.060 Uiso 1 1 calc R U
C10 C 0.6208(9) 0.2647(10) 0.4573(7) 0.069(5) Uani 1 1 d . .
H10A H 0.5893 0.2118 0.4402 0.083 Uiso 1 1 calc R U
H10B H 0.6166 0.2742 0.5004 0.083 Uiso 1 1 calc R U
C11 C 0.7535(11) 0.1888(11) 0.4994(7) 0.084(6) Uani 1 1 d . .
H11A H 0.7196 0.1362 0.4854 0.101 Uiso 1 1 calc R U
H11B H 0.7599 0.1985 0.5449 0.101 Uiso 1 1 calc R U
C12 C 0.8424(8) 0.1782(9) 0.4934(6) 0.050(4) Uani 1 1 d . .
H12A H 0.8832 0.2183 0.5228 0.060 Uiso 1 1 calc R U
H12B H 0.8636 0.1203 0.5070 0.060 Uiso 1 1 calc R U
C13 C 0.8408(6) 0.1137(7) 0.3908(6) 0.033(3) Uani 1 1 d . .
H13A H 0.8892 0.0765 0.4157 0.039 Uiso 1 1 calc R U
H13B H 0.8500 0.1278 0.3499 0.039 Uiso 1 1 calc R U
C14 C 0.7556(6) 0.0666(6) 0.3763(5) 0.027(3) Uani 1 1 d . .
H14A H 0.7551 0.0170 0.3489 0.032 Uiso 1 1 calc R U
H14B H 0.7490 0.0462 0.4167 0.032 Uiso 1 1 calc R U
C15 C 0.6044(6) 0.0780(7) 0.3273(5) 0.031(3) Uani 1 1 d . .
H15A H 0.5895 0.0658 0.3662 0.037 Uiso 1 1 calc R U
H15B H 0.6085 0.0236 0.3063 0.037 Uiso 1 1 calc R U
C16 C 0.5353(7) 0.1319(8) 0.2825(6) 0.038(3) Uani 1 1 d . .
H16A H 0.4768 0.1095 0.2780 0.046 Uiso 1 1 calc R U
H16B H 0.5395 0.1904 0.2989 0.046 Uiso 1 1 calc R U
C17 C 0.4892(8) 0.1817(8) 0.1741(6) 0.052(4) Uani 1 1 d . .
H17A H 0.4298 0.1582 0.1640 0.063 Uiso 1 1 calc R U
H17B H 0.5048 0.1788 0.1346 0.063 Uiso 1 1 calc R U
C18 C 0.4884(8) 0.2733(8) 0.1934(6) 0.053(4) Uani 1 1 d . .
H18A H 0.4612 0.3079 0.1546 0.063 Uiso 1 1 calc R U
H18B H 0.4524 0.2790 0.2215 0.063 Uiso 1 1 calc R U
C19 C 0.4338(6) 0.0965(7) 0.4194(6) 0.035(3) Uani 1 1 d . .
H19A H 0.4126 0.0396 0.4047 0.053 Uiso 1 1 calc R U
H19B H 0.4934 0.0931 0.4498 0.053 Uiso 1 1 calc R U
H19C H 0.4332 0.1311 0.3825 0.053 Uiso 1 1 calc R U
C20 C 0.4121(6) 0.2489(7) 0.4980(5) 0.031(3) Uani 1 1 d . .
H20A H 0.4037 0.2920 0.4647 0.046 Uiso 1 1 calc R U
H20B H 0.4746 0.2405 0.5204 0.046 Uiso 1 1 calc R U
H20C H 0.3843 0.2674 0.5288 0.046 Uiso 1 1 calc R U
C21 C 0.3664(7) 0.0749(7) 0.5291(5) 0.035(3) Uani 1 1 d . .
H21A H 0.3295 0.0982 0.5522 0.053 Uiso 1 1 calc R U
H21B H 0.4267 0.0712 0.5583 0.053 Uiso 1 1 calc R U
H21C H 0.3455 0.0184 0.5131 0.053 Uiso 1 1 calc R U
C22 C 0.2037(7) -0.0146(6) 0.3730(5) 0.032(3) Uani 1 1 d . .
H22A H 0.2261 -0.0095 0.3372 0.048 Uiso 1 1 calc R U
H22B H 0.1516 -0.0505 0.3601 0.048 Uiso 1 1 calc R U
H22C H 0.2484 -0.0401 0.4099 0.048 Uiso 1 1 calc R U
C23 C 0.1372(6) 0.0783(7) 0.4669(5) 0.026(3) Uani 1 1 d . .
H23A H 0.1860 0.0580 0.5036 0.038 Uiso 1 1 calc R U
H23B H 0.0898 0.0368 0.4563 0.038 Uiso 1 1 calc R U
H23C H 0.1163 0.1323 0.4779 0.038 Uiso 1 1 calc R U
C24 C 0.0747(6) 0.1278(6) 0.3279(5) 0.024(3) Uani 1 1 d . .
H24A H 0.0589 0.1854 0.3361 0.037 Uiso 1 1 calc R U
H24B H 0.0263 0.0894 0.3250 0.037 Uiso 1 1 calc R U
H24C H 0.0870 0.1265 0.2875 0.037 Uiso 1 1 calc R U
C25 C 0.1506(7) 0.3132(7) 0.4664(5) 0.032(3) Uani 1 1 d . .
H25A H 0.1158 0.2921 0.4238 0.047 Uiso 1 1 calc R U
H25B H 0.1137 0.3174 0.4933 0.047 Uiso 1 1 calc R U
H25C H 0.1988 0.2741 0.4862 0.047 Uiso 1 1 calc R U
C26 C 0.2772(7) 0.4493(7) 0.5382(5) 0.040(3) Uani 1 1 d . .
H26A H 0.3291 0.4139 0.5466 0.061 Uiso 1 1 calc R U
H26B H 0.2514 0.4400 0.5718 0.061 Uiso 1 1 calc R U
H26C H 0.2936 0.5089 0.5381 0.061 Uiso 1 1 calc R U
C27 C 0.1011(7) 0.4953(7) 0.4440(6) 0.039(3) Uani 1 1 d . .
H27A H 0.1208 0.5535 0.4425 0.058 Uiso 1 1 calc R U
H27B H 0.0772 0.4898 0.4791 0.058 Uiso 1 1 calc R U
H27C H 0.0558 0.4814 0.4033 0.058 Uiso 1 1 calc R U
C28 C 0.4076(6) 0.5050(7) 0.4217(6) 0.039(3) Uani 1 1 d . .
H28A H 0.4163 0.5068 0.4677 0.059 Uiso 1 1 calc R U
H28B H 0.4334 0.5554 0.4097 0.059 Uiso 1 1 calc R U
H28C H 0.4356 0.4544 0.4121 0.059 Uiso 1 1 calc R U
C29 C 0.2749(7) 0.4953(8) 0.2880(5) 0.045(3) Uani 1 1 d . .
H29A H 0.2975 0.4410 0.2791 0.067 Uiso 1 1 calc R U
H29B H 0.3071 0.5415 0.2766 0.067 Uiso 1 1 calc R U
H29C H 0.2129 0.4999 0.2625 0.067 Uiso 1 1 calc R U
C30 C 0.2445(8) 0.6077(7) 0.3885(7) 0.058(4) Uani 1 1 d . .
H30A H 0.1817 0.6099 0.3650 0.088 Uiso 1 1 calc R U
H30B H 0.2740 0.6525 0.3729 0.088 Uiso 1 1 calc R U
H30C H 0.2550 0.6159 0.4344 0.088 Uiso 1 1 calc R U
C31 C 0.0368(6) 0.3967(7) 0.2745(6) 0.034(3) Uani 1 1 d . .
H31A H 0.0300 0.3601 0.3083 0.051 Uiso 1 1 calc R U
H31B H -0.0156 0.4315 0.2568 0.051 Uiso 1 1 calc R U
H31C H 0.0876 0.4333 0.2926 0.051 Uiso 1 1 calc R U
C32 C -0.0476(6) 0.2625(7) 0.1815(5) 0.033(3) Uani 1 1 d . .
H32A H -0.0462 0.2276 0.1453 0.050 Uiso 1 1 calc R U
H32B H -0.0995 0.2987 0.1680 0.050 Uiso 1 1 calc R U
H32C H -0.0496 0.2260 0.2167 0.050 Uiso 1 1 calc R U
C33 C 0.0478(7) 0.4019(7) 0.1411(5) 0.033(3) Uani 1 1 d . .
H33A H 0.0996 0.4382 0.1535 0.049 Uiso 1 1 calc R U
H33B H -0.0047 0.4370 0.1306 0.049 Uiso 1 1 calc R U
H33C H 0.0462 0.3681 0.1036 0.049 Uiso 1 1 calc R U
C34 C 0.0985(7) 0.1584(8) 0.1247(5) 0.038(3) Uani 1 1 d . .
H34A H 0.0645 0.1247 0.1450 0.057 Uiso 1 1 calc R U
H34B H 0.1249 0.1211 0.1009 0.057 Uiso 1 1 calc R U
H34C H 0.0602 0.1991 0.0951 0.057 Uiso 1 1 calc R U
C35 C 0.2460(7) 0.2834(7) 0.1454(5) 0.035(3) Uani 1 1 d . .
H35A H 0.2054 0.3242 0.1176 0.053 Uiso 1 1 calc R U
H35B H 0.2699 0.2471 0.1195 0.053 Uiso 1 1 calc R U
H35C H 0.2937 0.3138 0.1771 0.053 Uiso 1 1 calc R U
C36 C 0.2650(7) 0.1325(8) 0.2338(6) 0.042(3) Uani 1 1 d . .
H36A H 0.3166 0.1594 0.2642 0.063 Uiso 1 1 calc R U
H36B H 0.2826 0.0974 0.2037 0.063 Uiso 1 1 calc R U
H36C H 0.2365 0.0971 0.2573 0.063 Uiso 1 1 calc R U
Ce1 Ce 0.24442(4) 0.28851(4) 0.34527(3) 0.02192(19) Uani 1 1 d . .
Li1 Li 0.7236(12) 0.2672(12) 0.3743(10) 0.039(6) Uani 1 1 d . .
N1 N 0.1473(5) 0.2743(5) 0.2371(4) 0.018(2) Uani 1 1 d . .
N2 N 0.2379(5) 0.4170(5) 0.3969(4) 0.019(2) Uani 1 1 d . .
N3 N 0.2572(5) 0.1630(5) 0.4072(4) 0.018(2) Uani 1 1 d . .
N4 N 0.8431(5) 0.1926(6) 0.4275(5) 0.034(3) Uani 1 1 d . .
N5 N 0.5742(6) 0.3047(6) 0.2265(5) 0.041(3) Uani 1 1 d . .
O1 O 0.3530(4) 0.2947(5) 0.3370(3) 0.0317(18) Uani 1 1 d . .
O2 O 0.6861(4) 0.1212(4) 0.3445(3) 0.0302(19) Uani 1 1 d . .
O3 O 0.5488(5) 0.1305(5) 0.2223(4) 0.044(2) Uani 1 1 d . .
O4 O 0.7093(5) 0.2541(6) 0.4637(4) 0.047(2) Uani 1 1 d . .
O5 O 0.6035(4) 0.3350(5) 0.3626(4) 0.039(2) Uani 1 1 d . .
O6 O 0.8261(5) 0.3684(5) 0.4102(4) 0.043(2) Uani 1 1 d . .
O7 O 0.7562(4) 0.2989(5) 0.2970(4) 0.034(2) Uani 1 1 d . .
Si1 Si 0.28852(19) 0.5020(2) 0.37545(16) 0.0276(8) Uani 1 1 d . .
Si2 Si 0.19572(19) 0.42105(19) 0.45814(15) 0.0255(8) Uani 1 1 d . .
Si3 Si 0.05242(18) 0.3300(2) 0.20921(15) 0.0254(8) Uani 1 1 d . .
Si4 Si 0.18662(18) 0.2164(2) 0.18798(14) 0.0261(7) Uani 1 1 d . .
Si5 Si 0.36128(19) 0.1457(2) 0.45969(15) 0.0259(8) Uani 1 1 d . .
Si6 Si 0.17473(19) 0.09326(19) 0.39559(15) 0.0247(8) Uani 1 1 d . .

loop_
_atom_site_aniso_label
_atom_site_aniso_U_11
_atom_site_aniso_U_22
_atom_site_aniso_U_33
_atom_site_aniso_U_23
_atom_site_aniso_U_13
_atom_site_aniso_U_12
C1 0.024(7) 0.028(8) 0.079(11) 0.003(7) 0.011(7) -0.006(5)
C2 0.027(8) 0.052(10) 0.070(11) -0.002(8) 0.012(7) 0.001(6)
C3 0.066(10) 0.027(8) 0.075(12) 0.018(9) 0.010(8) 0.005(7)
C4 0.052(9) 0.028(8) 0.077(11) 0.007(8) 0.044(8) -0.013(6)
C5 0.059(9) 0.044(9) 0.052(10) -0.012(8) 0.032(8) -0.003(7)
C6 0.059(9) 0.063(10) 0.027(7) 0.004(7) 0.023(7) -0.011(7)
C7 0.056(9) 0.027(8) 0.045(9) 0.007(7) 0.013(7) 0.017(6)
C8 0.033(8) 0.051(9) 0.071(11) -0.006(8) 0.005(7) 0.027(7)
C9 0.030(8) 0.085(11) 0.043(9) -0.022(9) 0.023(7) 0.003(7)
C10 0.066(11) 0.089(13) 0.076(12) 0.008(10) 0.056(9) 0.025(9)
C11 0.121(15) 0.099(16) 0.049(11) 0.036(10) 0.048(10) 0.045(12)
C12 0.043(9) 0.061(10) 0.030(8) 0.005(7) -0.009(6) -0.002(7)
C13 0.020(7) 0.024(7) 0.051(9) -0.006(6) 0.007(6) 0.009(5)
C14 0.030(7) 0.013(6) 0.034(7) -0.006(6) 0.007(5) 0.004(5)
C15 0.018(6) 0.039(8) 0.034(7) 0.016(6) 0.008(5) -0.012(5)
C16 0.030(7) 0.041(8) 0.051(9) -0.010(7) 0.024(6) -0.003(6)
C17 0.032(8) 0.060(10) 0.047(9) 0.011(8) -0.009(6) 0.022(6)
C18 0.045(9) 0.050(10) 0.053(9) 0.000(8) 0.003(7) 0.017(7)
C19 0.020(7) 0.037(8) 0.046(8) -0.003(7) 0.005(5) 0.007(5)
C20 0.017(6) 0.041(7) 0.031(7) -0.006(6) 0.004(5) -0.006(5)
C21 0.033(7) 0.030(7) 0.037(8) 0.016(6) 0.004(6) 0.002(5)
C22 0.040(7) 0.026(7) 0.036(8) 0.004(6) 0.022(6) 0.001(5)
C23 0.017(6) 0.025(7) 0.028(7) 0.001(6) 0.001(5) -0.002(5)
C24 0.018(6) 0.028(7) 0.026(7) -0.002(6) 0.005(5) -0.006(5)
C25 0.042(7) 0.035(8) 0.025(7) -0.008(6) 0.020(5) -0.009(5)
C26 0.044(8) 0.040(8) 0.034(8) -0.014(7) 0.009(6) -0.011(6)
C27 0.033(7) 0.036(8) 0.048(9) -0.007(7) 0.016(6) 0.002(6)
C28 0.023(7) 0.035(8) 0.057(9) 0.000(7) 0.009(6) -0.011(5)
C29 0.049(8) 0.052(9) 0.033(8) -0.008(7) 0.013(6) -0.029(7)
C30 0.055(10) 0.035(8) 0.097(13) 0.025(8) 0.041(9) 0.015(6)
C31 0.010(6) 0.036(7) 0.055(9) 0.003(7) 0.010(5) 0.009(5)
C32 0.030(7) 0.030(7) 0.034(7) 0.005(6) 0.002(5) 0.002(5)
C33 0.031(7) 0.033(7) 0.029(7) 0.008(6) 0.003(5) -0.001(5)
C34 0.038(7) 0.049(8) 0.029(7) -0.010(7) 0.013(6) 0.004(6)
C35 0.040(7) 0.039(7) 0.036(7) 0.002(7) 0.024(6) 0.002(6)
C36 0.037(8) 0.051(9) 0.041(8) -0.005(7) 0.015(6) 0.013(6)
Ce1 0.0195(3) 0.0221(3) 0.0229(3) -0.0012(4) 0.0054(2) 0.0013(3)
Li1 0.033(11) 0.040(14) 0.053(14) 0.024(11) 0.024(10) 0.018(9)
N1 0.014(4) 0.016(5) 0.022(5) 0.004(4) 0.005(4) -0.001(3)
N2 0.012(5) 0.024(5) 0.022(5) -0.003(4) 0.008(4) 0.002(4)
N3 0.014(5) 0.027(5) 0.015(5) -0.004(4) 0.006(4) 0.006(4)
N4 0.015(5) 0.045(7) 0.040(6) -0.007(5) 0.009(4) -0.013(4)
N5 0.038(6) 0.043(7) 0.037(6) -0.004(6) 0.005(5) 0.014(5)
O1 0.031(4) 0.028(4) 0.031(4) 0.002(4) 0.004(3) -0.003(4)
O2 0.024(4) 0.029(5) 0.033(5) -0.007(4) 0.003(3) 0.003(3)
O3 0.037(5) 0.054(6) 0.037(6) -0.004(5) 0.008(4) 0.005(4)
O4 0.046(6) 0.069(7) 0.026(5) 0.000(5) 0.014(4) 0.005(5)
O5 0.025(5) 0.049(6) 0.044(6) -0.009(5) 0.015(4) 0.009(4)
O6 0.033(5) 0.028(5) 0.066(7) -0.004(5) 0.015(4) 0.002(4)
O7 0.035(5) 0.026(5) 0.047(5) 0.006(4) 0.020(4) 0.003(4)
Si1 0.0232(18) 0.0250(19) 0.033(2) 0.0048(17) 0.0075(14) 0.0023(14)
Si2 0.0275(18) 0.0232(18) 0.0281(19) -0.0050(16) 0.0125(14) -0.0007(14)
Si3 0.0202(17) 0.0265(18) 0.0270(19) 0.0034(16) 0.0047(14) -0.0017(13)
Si4 0.0227(16) 0.0298(18) 0.0268(18) -0.0013(18) 0.0096(13) -0.0003(15)
Si5 0.0219(17) 0.0289(19) 0.0294(19) 0.0059(16) 0.0118(14) 0.0044(14)
Si6 0.0258(18) 0.0212(18) 0.0285(19) 0.0025(16) 0.0107(14) -0.0006(13)

loop_
_atom_type_symbol
_atom_type_description
_atom_type_scat_dispersion_real
_atom_type_scat_dispersion_imag
_atom_type_scat_source
C C 0.0033 0.0016 'International Tables Vol C Tables 4.2.6.8 and 6.1.1.4'
Li Li -0.0003 0.0001 'International Tables Vol C Tables 4.2.6.8 and 6.1.1.4'
N N 0.0061 0.0033 'International Tables Vol C Tables 4.2.6.8 and 6.1.1.4'
O O 0.0106 0.0060 'International Tables Vol C Tables 4.2.6.8 and 6.1.1.4'
Si Si 0.0817 0.0704 'International Tables Vol C Tables 4.2.6.8 and 6.1.1.4'
Ce Ce -0.2486 2.6331 'International Tables Vol C Tables 4.2.6.8 and 6.1.1.4'
H H 0.0000 0.0000 'International Tables Vol C Tables 4.2.6.8 and 6.1.1.4'

loop_
_geom_angle_atom_site_label_1
_geom_angle_atom_site_label_2
_geom_angle_atom_site_label_3
_geom_angle
N4 C1 C2 111.3(10)
N4 C1 H1A 109.4
C2 C1 H1A 109.4
N4 C1 H1B 109.4
C2 C1 H1B 109.4
H1A C1 H1B 108.0
O6 C2 C1 113.7(10)
O6 C2 H2A 108.8
C1 C2 H2A 108.8
O6 C2 H2B 108.8
C1 C2 H2B 108.8
H2A C2 H2B 107.7
O6 C3 C4 114.3(10)
O6 C3 H3A 108.7
C4 C3 H3A 108.7
O6 C3 H3B 108.7
C4 C3 H3B 108.7
H3A C3 H3B 107.6
O7 C4 C3 103.8(9)
O7 C4 H4A 111.0
C3 C4 H4A 111.0
O7 C4 H4B 111.0
C3 C4 H4B 111.0
H4A C4 H4B 109.0
O7 C5 C6 111.7(10)
O7 C5 H5A 109.3
C6 C5 H5A 109.3
O7 C5 H5B 109.3
C6 C5 H5B 109.3
H5A C5 H5B 107.9
N5 C6 C5 109.7(10)
N5 C6 H6A 109.7
C5 C6 H6A 109.7
N5 C6 H6B 109.7
C5 C6 H6B 109.7
H6A C6 H6B 108.2
N5 C7 C8 114.6(11)
N5 C7 H7A 108.6
C8 C7 H7A 108.6
N5 C7 H7B 108.6
C8 C7 H7B 108.6
H7A C7 H7B 107.6
O5 C8 C7 110.7(9)
O5 C8 H8A 109.5
C7 C8 H8A 109.5
O5 C8 H8B 109.5
C7 C8 H8B 109.5
H8A C8 H8B 108.1
C10 C9 O5 111.3(11)
C10 C9 H9A 109.4
O5 C9 H9A 109.4
C10 C9 H9B 109.4
O5 C9 H9B 109.4
H9A C9 H9B 108.0
C9 C10 O4 114.6(12)
C9 C10 H10A 108.6
O4 C10 H10A 108.6
C9 C10 H10B 108.6
O4 C10 H10B 108.6
H10A C10 H10B 107.6
O4 C11 C12 111.9(12)
O4 C11 H11A 109.2
C12 C11 H11A 109.2
O4 C11 H11B 109.2
C12 C11 H11B 109.2
H11A C11 H11B 107.9
N4 C12 C11 113.2(10)
N4 C12 H12A 108.9
C11 C12 H12A 108.9
N4 C12 H12B 108.9
C11 C12 H12B 108.9
H12A C12 H12B 107.7
N4 C13 C14 112.6(8)
N4 C13 H13A 109.1
C14 C13 H13A 109.1
N4 C13 H13B 109.1
C14 C13 H13B 109.1
H13A C13 H13B 107.8
O2 C14 C13 109.2(9)
O2 C14 H14A 109.8
C13 C14 H14A 109.8
O2 C14 H14B 109.8
C13 C14 H14B 109.8
H14A C14 H14B 108.3
O2 C15 C16 109.3(9)
O2 C15 H15A 109.8
C16 C15 H15A 109.8
O2 C15 H15B 109.8
C16 C15 H15B 109.8
H15A C15 H15B 108.3
O3 C16 C15 107.2(9)
O3 C16 H16A 110.3
C15 C16 H16A 110.3
O3 C16 H16B 110.3
C15 C16 H16B 110.3
H16A C16 H16B 108.5
O3 C17 C18 113.6(10)
O3 C17 H17A 108.8
C18 C17 H17A 108.8
O3 C17 H17B 108.8
C18 C17 H17B 108.8
H17A C17 H17B 107.7
N5 C18 C17 112.2(10)
N5 C18 H18A 109.2
C17 C18 H18A 109.2
N5 C18 H18B 109.2
C17 C18 H18B 109.2
H18A C18 H18B 107.9
Si5 C19 H19A 109.5
Si5 C19 H19B 109.5
H19A C19 H19B 109.5
Si5 C19 H19C 109.5
H19A C19 H19C 109.5
H19B C19 H19C 109.5
Si5 C20 H20A 109.5
Si5 C20 H20B 109.5
H20A C20 H20B 109.5
Si5 C20 H20C 109.5
H20A C20 H20C 109.5
H20B C20 H20C 109.5
Si5 C21 H21A 109.5
Si5 C21 H21B 109.5
H21A C21 H21B 109.5
Si5 C21 H21C 109.5
H21A C21 H21C 109.5
H21B C21 H21C 109.5
Si6 C22 H22A 109.5
Si6 C22 H22B 109.5
H22A C22 H22B 109.5
Si6 C22 H22C 109.5
H22A C22 H22C 109.5
H22B C22 H22C 109.5
Si6 C23 H23A 109.5
Si6 C23 H23B 109.5
H23A C23 H23B 109.5
Si6 C23 H23C 109.5
H23A C23 H23C 109.5
H23B C23 H23C 109.5
Si6 C24 H24A 109.5
Si6 C24 H24B 109.5
H24A C24 H24B 109.5
Si6 C24 H24C 109.5
H24A C24 H24C 109.5
H24B C24 H24C 109.5
Si2 C25 H25A 109.5
Si2 C25 H25B 109.5
H25A C25 H25B 109.5
Si2 C25 H25C 109.5
H25A C25 H25C 109.5
H25B C25 H25C 109.5
Si2 C26 H26A 109.5
Si2 C26 H26B 109.5
H26A C26 H26B 109.5
Si2 C26 H26C 109.5
H26A C26 H26C 109.5
H26B C26 H26C 109.5
Si2 C27 H27A 109.5
Si2 C27 H27B 109.5
H27A C27 H27B 109.5
Si2 C27 H27C 109.5
H27A C27 H27C 109.5
H27B C27 H27C 109.5
Si1 C28 H28A 109.5
Si1 C28 H28B 109.5
H28A C28 H28B 109.5
Si1 C28 H28C 109.5
H28A C28 H28C 109.5
H28B C28 H28C 109.5
Si1 C29 H29A 109.5
Si1 C29 H29B 109.5
H29A C29 H29B 109.5
Si1 C29 H29C 109.5
H29A C29 H29C 109.5
H29B C29 H29C 109.5
Si1 C30 H30A 109.5
Si1 C30 H30B 109.5
H30A C30 H30B 109.5
Si1 C30 H30C 109.5
H30A C30 H30C 109.5
H30B C30 H30C 109.5
Si3 C31 H31A 109.5
Si3 C31 H31B 109.5
H31A C31 H31B 109.5
Si3 C31 H31C 109.5
H31A C31 H31C 109.5
H31B C31 H31C 109.5
Si3 C32 H32A 109.5
Si3 C32 H32B 109.5
H32A C32 H32B 109.5
Si3 C32 H32C 109.5
H32A C32 H32C 109.5
H32B C32 H32C 109.5
Si3 C33 H33A 109.5
Si3 C33 H33B 109.5
H33A C33 H33B 109.5
Si3 C33 H33C 109.5
H33A C33 H33C 109.5
H33B C33 H33C 109.5
Si4 C34 H34A 109.5
Si4 C34 H34B 109.5
H34A C34 H34B 109.5
Si4 C34 H34C 109.5
H34A C34 H34C 109.5
H34B C34 H34C 109.5
Si4 C35 H35A 109.5
Si4 C35 H35B 109.5
H35A C35 H35B 109.5
Si4 C35 H35C 109.5
H35A C35 H35C 109.5
H35B C35 H35C 109.5
Si4 C36 H36A 109.5
Si4 C36 H36B 109.5
H36A C36 H36B 109.5
Si4 C36 H36C 109.5
H36A C36 H36C 109.5
H36B C36 H36C 109.5
O1 Ce1 N2 101.7(3)
O1 Ce1 N3 101.5(3)
N2 Ce1 N3 116.8(3)
O1 Ce1 N1 103.9(3)
N2 Ce1 N1 116.4(3)
N3 Ce1 N1 113.4(3)
O1 Ce1 Si5 78.2(2)
N2 Ce1 Si5 108.3(2)
N3 Ce1 Si5 27.31(18)
N1 Ce1 Si5 133.49(19)
O1 Ce1 Si1 79.8(2)
N2 Ce1 Si1 26.53(19)
N3 Ce1 Si1 136.7(2)
N1 Ce1 Si1 107.96(19)
Si5 Ce1 Si1 117.94(8)
O1 Ce1 Si4 82.2(2)
N2 Ce1 Si4 136.8(2)
N3 Ce1 Si4 104.13(19)
N1 Ce1 Si4 26.28(18)
Si5 Ce1 Si4 114.63(8)
Si1 Ce1 Si4 118.75(8)
O7 Li1 O4 167.8(12)
O7 Li1 O5 105.0(9)
O4 Li1 O5 77.3(7)
O7 Li1 N4 98.5(8)
O4 Li1 N4 78.6(8)
O5 Li1 N4 155.8(11)
O7 Li1 O6 75.4(7)
O4 Li1 O6 92.4(9)
O5 Li1 O6 102.8(9)
N4 Li1 O6 77.3(7)
O7 Li1 O2 96.9(9)
O4 Li1 O2 93.7(8)
O5 Li1 O2 107.7(8)
N4 Li1 O2 74.7(6)
O6 Li1 O2 149.5(9)
Si4 N1 Si3 122.4(5)
Si4 N1 Ce1 115.1(4)
Si3 N1 Ce1 121.8(4)
Si2 N2 Si1 123.0(5)
Si2 N2 Ce1 120.8(4)
Si1 N2 Ce1 115.9(4)
Si6 N3 Si5 123.4(5)
Si6 N3 Ce1 123.0(4)
Si5 N3 Ce1 113.4(4)
C1 N4 C12 111.6(9)
C1 N4 C13 108.8(8)
C12 N4 C13 113.8(10)
C1 N4 Li1 107.2(9)
C12 N4 Li1 107.8(8)
C13 N4 Li1 107.4(8)
C18 N5 C7 112.2(9)
C18 N5 C6 117.7(10)
C7 N5 C6 111.3(10)
C14 O2 C15 111.0(8)
C14 O2 Li1 111.2(7)
C15 O2 Li1 131.1(7)
C16 O3 C17 114.3(9)
C11 O4 C10 118.4(11)
C11 O4 Li1 115.1(9)
C10 O4 Li1 109.2(9)
C9 O5 C8 112.3(9)
C9 O5 Li1 112.3(9)
C8 O5 Li1 135.2(9)
C3 O6 C2 115.9(10)
C3 O6 Li1 104.8(9)
C2 O6 Li1 111.3(8)
C4 O7 C5 111.6(9)
C4 O7 Li1 124.4(10)
C5 O7 Li1 123.9(9)
N2 Si1 C28 111.9(5)
N2 Si1 C29 109.8(5)
C28 Si1 C29 108.1(5)
N2 Si1 C30 114.2(5)
C28 Si1 C30 105.8(6)
C29 Si1 C30 106.8(6)
N2 Si1 Ce1 37.6(3)
C28 Si1 Ce1 103.9(4)
C29 Si1 Ce1 78.5(4)
C30 Si1 Ce1 146.2(4)
N2 Si2 C26 114.3(5)
N2 Si2 C27 114.6(5)
C26 Si2 C27 106.7(5)
N2 Si2 C25 108.3(4)
C26 Si2 C25 107.4(5)
C27 Si2 C25 104.9(5)
N1 Si3 C33 113.2(4)
N1 Si3 C32 114.0(5)
C33 Si3 C32 106.7(5)
N1 Si3 C31 110.7(4)
C33 Si3 C31 107.4(5)
C32 Si3 C31 104.2(5)
N1 Si4 C34 112.6(4)
N1 Si4 C36 111.6(5)
C34 Si4 C36 105.5(5)
N1 Si4 C35 112.4(5)
C34 Si4 C35 107.1(5)
C36 Si4 C35 107.3(5)
N1 Si4 Ce1 38.6(3)
C34 Si4 Ce1 142.3(4)
C36 Si4 Ce1 77.6(4)
C35 Si4 Ce1 107.6(4)
N3 Si5 C19 112.3(5)
N3 Si5 C21 114.1(4)
C19 Si5 C21 106.2(5)
N3 Si5 C20 110.3(4)
C19 Si5 C20 108.7(5)
C21 Si5 C20 104.7(5)
N3 Si5 Ce1 39.3(3)
C19 Si5 Ce1 101.7(4)
C21 Si5 Ce1 148.4(4)
C20 Si5 Ce1 79.3(3)
N3 Si6 C22 112.1(4)
N3 Si6 C24 111.2(4)
C22 Si6 C24 106.2(5)
N3 Si6 C23 114.7(4)
C22 Si6 C23 106.7(5)
C24 Si6 C23 105.4(4)

loop_
_geom_bond_atom_site_label_1
_geom_bond_atom_site_label_2
_geom_bond_distance
C1 N4 1.455(12)
C1 C2 1.498(16)
C1 H1A 0.9900
C1 H1B 0.9900
C2 O6 1.425(13)
C2 H2A 0.9900
C2 H2B 0.9900
C3 O6 1.399(14)
C3 C4 1.535(18)
C3 H3A 0.9900
C3 H3B 0.9900
C4 O7 1.390(12)
C4 H4A 0.9900
C4 H4B 0.9900
C5 O7 1.461(14)
C5 C6 1.508(16)
C5 H5A 0.9900
C5 H5B 0.9900
C6 N5 1.473(14)
C6 H6A 0.9900
C6 H6B 0.9900
C7 N5 1.471(14)
C7 C8 1.502(16)
C7 H7A 0.9900
C7 H7B 0.9900
C8 O5 1.444(14)
C8 H8A 0.9900
C8 H8B 0.9900
C9 C10 1.394(18)
C9 O5 1.398(13)
C9 H9A 0.9900
C9 H9B 0.9900
C10 O4 1.410(14)
C10 H10A 0.9900
C10 H10B 0.9900
C11 O4 1.351(15)
C11 C12 1.506(17)
C11 H11A 0.9900
C11 H11B 0.9900
C12 N4 1.480(14)
C12 H12A 0.9900
C12 H12B 0.9900
C13 N4 1.483(13)
C13 C14 1.512(13)
C13 H13A 0.9900
C13 H13B 0.9900
C14 O2 1.411(11)
C14 H14A 0.9900
C14 H14B 0.9900
C15 O2 1.428(11)
C15 C16 1.493(15)
C15 H15A 0.9900
C15 H15B 0.9900
C16 O3 1.420(13)
C16 H16A 0.9900
C16 H16B 0.9900
C17 O3 1.430(13)
C17 C18 1.513(17)
C17 H17A 0.9900
C17 H17B 0.9900
C18 N5 1.432(14)
C18 H18A 0.9900
C18 H18B 0.9900
C19 Si5 1.871(10)
C19 H19A 0.9800
C19 H19B 0.9800
C19 H19C 0.9800
C20 Si5 1.898(11)
C20 H20A 0.9800
C20 H20B 0.9800
C20 H20C 0.9800
C21 Si5 1.881(11)
C21 H21A 0.9800
C21 H21B 0.9800
C21 H21C 0.9800
C22 Si6 1.884(10)
C22 H22A 0.9800
C22 H22B 0.9800
C22 H22C 0.9800
C23 Si6 1.889(10)
C23 H23A 0.9800
C23 H23B 0.9800
C23 H23C 0.9800
C24 Si6 1.886(10)
C24 H24A 0.9800
C24 H24B 0.9800
C24 H24C 0.9800
C25 Si2 1.892(10)
C25 H25A 0.9800
C25 H25B 0.9800
C25 H25C 0.9800
C26 Si2 1.878(11)
C26 H26A 0.9800
C26 H26B 0.9800
C26 H26C 0.9800
C27 Si2 1.879(10)
C27 H27A 0.9800
C27 H27B 0.9800
C27 H27C 0.9800
C28 Si1 1.865(10)
C28 H28A 0.9800
C28 H28B 0.9800
C28 H28C 0.9800
C29 Si1 1.876(11)
C29 H29A 0.9800
C29 H29B 0.9800
C29 H29C 0.9800
C30 Si1 1.881(12)
C30 H30A 0.9800
C30 H30B 0.9800
C30 H30C 0.9800
C31 Si3 1.875(11)
C31 H31A 0.9800
C31 H31B 0.9800
C31 H31C 0.9800
C32 Si3 1.871(10)
C32 H32A 0.9800
C32 H32B 0.9800
C32 H32C 0.9800
C33 Si3 1.869(11)
C33 H33A 0.9800
C33 H33B 0.9800
C33 H33C 0.9800
C34 Si4 1.875(11)
C34 H34A 0.9800
C34 H34B 0.9800
C34 H34C 0.9800
C35 Si4 1.886(10)
C35 H35A 0.9800
C35 H35B 0.9800
C35 H35C 0.9800
C36 Si4 1.885(11)
C36 H36A 0.9800
C36 H36B 0.9800
C36 H36C 0.9800
Ce1 O1 1.840(7)
Ce1 N2 2.353(8)
Ce1 N3 2.383(8)
Ce1 N1 2.397(8)
Ce1 Si5 3.452(3)
Ce1 Si1 3.472(3)
Ce1 Si4 3.480(3)
Li1 O7 2.02(2)
Li1 O4 2.08(2)
Li1 O5 2.169(19)
Li1 N4 2.24(2)
Li1 O6 2.26(2)
Li1 O2 2.43(2)
N1 Si4 1.702(8)
N1 Si3 1.705(8)
N2 Si2 1.713(8)
N2 Si1 1.724(8)
N3 Si6 1.690(8)
N3 Si5 1.725(8)
